data_4341225
loop_
_publ_author_name
'Chan, Chung Ying'
'Pellegrini, Paul A.'
'Greguric, Ivan'
'Barnard, Peter J.'

_publ_section_title
;
 Rhenium and technetium tricarbonyl complexes of N-heterocyclic carbene
 ligands.
;
_journal_issue 20
_journal_name_full 'Inorganic chemistry'
_journal_page_first 10862
_journal_page_last 10873
_journal_paper_doi 10.1021/ic500917s
_journal_volume 53
_journal_year 2014
_chemical_formula_moiety 'C23 H16 N3 O5 Re'
_chemical_formula_sum 'C23 H16 N3 O5 Re'
_chemical_formula_weight 600.59
_chemical_name_systematic
;
 ?
;
_space_group_crystal_system monoclinic
_space_group_IT_number 14
_space_group_name_Hall '-P 2yn'
_space_group_name_H-M_alt 'P 1 21/n 1'
_symmetry_space_group_name_Hall '-P 2yn'
_symmetry_space_group_name_H-M 'P 1 21/n 1'
_atom_sites_solution_hydrogens geom
_atom_sites_solution_primary iterative
_audit_creation_date 2014-03-14
_audit_creation_method
;
Olex2 1.2
(compiled 2014.02.28 svn.r2899 for OlexSys, GUI svn.r4781)
;
_cell_angle_alpha 90
_cell_angle_beta 107.595(9)
_cell_angle_gamma 90
_cell_formula_units_Z 4
_cell_length_a 10.5678(8)
_cell_length_b 18.9447(12)
_cell_length_c 10.8217(8)
_cell_measurement_temperature 173.22
_cell_volume 2065.2(3)
_computing_molecular_graphics 'Olex2 (Dolomanov et al., 2009)'
_computing_publication_material 'Olex2 (Dolomanov et al., 2009)'
_computing_structure_refinement 'ShelXL (Sheldrick, 2008)'
_computing_structure_solution
;
Superflip (Palatinus & Chapuis, 2007;Palatinus & van der Lee, 2008;
Palatinus et al., 2012)
;
_diffrn_ambient_temperature 173.22
_diffrn_measured_fraction_theta_full 0.971
_diffrn_measured_fraction_theta_max 0.972
_diffrn_measurement_device_type 'Xcalibur, Atlas, Gemini'
_diffrn_radiation_type MoK\a
_diffrn_radiation_wavelength 0.71073
_diffrn_reflns_av_R_equivalents 0.0675
_diffrn_reflns_av_unetI/netI 0.0616
_diffrn_reflns_Laue_measured_fraction_full 0.971
_diffrn_reflns_Laue_measured_fraction_max 0.972
_diffrn_reflns_limit_h_max 12
_diffrn_reflns_limit_h_min -13
_diffrn_reflns_limit_k_max 23
_diffrn_reflns_limit_k_min -23
_diffrn_reflns_limit_l_max 11
_diffrn_reflns_limit_l_min -13
_diffrn_reflns_number 13907
_diffrn_reflns_point_group_measured_fraction_full 0.971
_diffrn_reflns_point_group_measured_fraction_max 0.972
_diffrn_reflns_theta_full 25.242
_diffrn_reflns_theta_max 26.371
_diffrn_reflns_theta_min 2.920
_exptl_absorpt_coefficient_mu 5.926
_exptl_absorpt_correction_T_max 1.00000
_exptl_absorpt_correction_T_min 0.67909
_exptl_absorpt_correction_type multi-scan
_exptl_absorpt_process_details
;
CrysAlisPro, Agilent Technologies,
Version 1.171.35.19 (release 27-10-2011 CrysAlis171 .NET)
(compiled Oct 27 2011,15:02:11)
Empirical absorption correction using spherical harmonics,
 implemented in SCALE3 ABSPACK scaling algorithm.
;
_exptl_crystal_colour 'clear greenish yellow'
_exptl_crystal_colour_lustre clear
_exptl_crystal_colour_modifier greenish
_exptl_crystal_colour_primary yellow
_exptl_crystal_density_diffrn 1.932
_exptl_crystal_description irregular
_exptl_crystal_F_000 1160
_exptl_crystal_recrystallization_method
'The material was recrystallised from a mixture of ACN and Ether by Vapour diffusion'
_exptl_crystal_size_max 0.1
_exptl_crystal_size_mid 0.06
_exptl_crystal_size_min 0.05
_refine_diff_density_max 2.458
_refine_diff_density_min -1.379
_refine_diff_density_rms 0.214
_refine_ls_extinction_method none
_refine_ls_goodness_of_fit_ref 1.239
_refine_ls_hydrogen_treatment constr
_refine_ls_matrix_type full
_refine_ls_number_parameters 290
_refine_ls_number_reflns 4100
_refine_ls_number_restraints 0
_refine_ls_restrained_S_all 1.239
_refine_ls_R_factor_all 0.0653
_refine_ls_R_factor_gt 0.0485
_refine_ls_shift/su_max 0.001
_refine_ls_shift/su_mean 0.000
_refine_ls_structure_factor_coef Fsqd
_refine_ls_weighting_details
;
 w=1/[\s^2^(Fo^2^)+(0.0669P)^2^+4.0273P]
 where P=(Fo^2^+2Fc^2^)/3
;
_refine_ls_weighting_scheme calc
_refine_ls_wR_factor_gt 0.1373
_refine_ls_wR_factor_ref 0.1438
_reflns_Friedel_coverage 0.000
_reflns_number_gt 3347
_reflns_number_total 4100
_reflns_threshold_expression 'I > 2\s(I)'
_cod_data_source_file ic500917s_si_002.cif
_cod_data_source_block 3bBzO
_cod_depositor_comments 'Adding full bibliography for 4341223--4341230.cif.'
_cod_database_code 4341225
_shelxl_version_number 2013-2
_shelx_space_group_comment
;
The symmetry employed for this shelxl refinement is uniquely defined
by the following loop, which should always be used as a source of
symmetry information in preference to the above space-group names.
They are only intended as comments.
;
_olex2_refinement_description
;
1. Fixed Uiso
 At 1.2 times of:
  All C(H) groups
 At 1.5 times of:
  All C(H,H,H) groups
2.a Aromatic/amide H refined with riding coordinates:
 C13(H13), C23(H23), C7(H7), C8(H8), C11(H11), C14(H14), C6(H6), C5(H5),
 C19(H19), C20(H20), C21(H21), C12(H12), C22(H22)
2.b Idealised Me refined as rotating group:
 C16(H16A,H16B,H16C)
;
_olex2_computing_structure_refinement_long 'ShelXL (Sheldrick, 2008)'

loop_
_space_group_symop_operation_xyz
'x, y, z'
'-x+1/2, y+1/2, -z+1/2'
'-x, -y, -z'
'x-1/2, -y-1/2, z-1/2'

loop_
_atom_site_label
_atom_site_type_symbol
_atom_site_fract_x
_atom_site_fract_y
_atom_site_fract_z
_atom_site_U_iso_or_equiv
_atom_site_adp_type
_atom_site_occupancy
_atom_site_site_symmetry_order
_atom_site_calc_flag
_atom_site_refinement_flags_posn
Re1 Re 0.60820(3) 0.33460(2) 0.94282(3) 0.02435(16) Uani 1 1 d .
C13 C 0.4559(14) 0.4323(6) 0.3207(11) 0.052(3) Uani 1 1 d .
H13 H 0.4043 0.4488 0.2379 0.062 Uiso 1 1 calc R
O3 O 0.6594(8) 0.4870(4) 1.0374(8) 0.0461(19) Uani 1 1 d .
O1 O 0.3396(8) 0.3362(4) 0.9976(9) 0.046(2) Uani 1 1 d .
N2 N 0.6515(8) 0.3568(4) 0.6852(8) 0.0296(18) Uani 1 1 d .
O4 O 0.5832(7) 0.2314(3) 0.8557(6) 0.0315(15) Uani 1 1 d .
O2 O 0.7512(7) 0.2827(4) 1.2221(7) 0.0444(18) Uani 1 1 d .
C4 C 0.7759(10) 0.3300(4) 0.7592(10) 0.029(2) Uani 1 1 d .
C23 C 0.4874(11) 0.0497(5) 0.8480(11) 0.040(3) Uani 1 1 d .
H23 H 0.4470 0.0494 0.9154 0.047 Uiso 1 1 calc R
N1 N 0.7879(8) 0.3227(4) 0.8859(8) 0.0260(17) Uani 1 1 d .
N3 N 0.4491(8) 0.3910(4) 0.6531(8) 0.0308(18) Uani 1 1 d .
C7 C 1.0134(12) 0.2856(5) 0.9239(13) 0.046(3) Uani 1 1 d .
H7 H 1.0963 0.2717 0.9826 0.056 Uiso 1 1 calc R
C8 C 0.9056(10) 0.3002(5) 0.9681(11) 0.035(2) Uani 1 1 d .
H8 H 0.9142 0.2943 1.0575 0.042 Uiso 1 1 calc R
C3 C 0.6399(10) 0.4295(5) 1.0009(10) 0.031(2) Uani 1 1 d .
C2 C 0.6942(10) 0.3006(5) 1.1190(10) 0.033(2) Uani 1 1 d .
C11 C 0.6687(13) 0.3853(5) 0.4576(10) 0.043(3) Uani 1 1 d .
H11 H 0.7580 0.3715 0.4694 0.052 Uiso 1 1 calc R
C14 C 0.4005(13) 0.4281(6) 0.4199(11) 0.045(3) Uani 1 1 d .
H14 H 0.3120 0.4431 0.4087 0.055 Uiso 1 1 calc R
C6 C 0.9976(12) 0.2917(6) 0.7937(13) 0.050(3) Uani 1 1 d .
H6 H 1.0696 0.2811 0.7614 0.060 Uiso 1 1 calc R
C5 C 0.8788(11) 0.3130(6) 0.7100(12) 0.042(3) Uani 1 1 d .
H5 H 0.8671 0.3161 0.6196 0.050 Uiso 1 1 calc R
C19 C 0.6000(11) 0.1116(5) 0.7200(9) 0.035(2) Uani 1 1 d .
H19 H 0.6375 0.1538 0.6990 0.042 Uiso 1 1 calc R
C18 C 0.5415(10) 0.1116(5) 0.8200(9) 0.030(2) Uani 1 1 d .
C9 C 0.5519(9) 0.3650(5) 0.7421(9) 0.0257(19) Uani 1 1 d .
C20 C 0.6034(12) 0.0499(6) 0.6514(10) 0.044(3) Uani 1 1 d .
H20 H 0.6428 0.0501 0.5832 0.053 Uiso 1 1 calc R
C1 C 0.4395(10) 0.3359(5) 0.9764(10) 0.029(2) Uani 1 1 d .
O5 O 0.5080(8) 0.1736(3) 0.9972(7) 0.0404(18) Uani 1 1 d .
C17 C 0.5446(10) 0.1774(5) 0.8994(9) 0.027(2) Uani 1 1 d .
C16 C 0.3190(10) 0.4069(6) 0.6710(10) 0.038(2) Uani 1 1 d .
H16A H 0.2558 0.3694 0.6314 0.057 Uiso 1 1 calc GR
H16B H 0.2862 0.4521 0.6297 0.057 Uiso 1 1 calc GR
H16C H 0.3286 0.4097 0.7638 0.057 Uiso 1 1 calc GR
C10 C 0.6083(11) 0.3800(5) 0.5566(9) 0.034(2) Uani 1 1 d .
C15 C 0.4779(11) 0.4014(5) 0.5359(10) 0.037(2) Uani 1 1 d .
C21 C 0.5499(12) -0.0112(6) 0.6818(11) 0.048(3) Uani 1 1 d .
H21 H 0.5533 -0.0534 0.6353 0.057 Uiso 1 1 calc R
C12 C 0.5876(15) 0.4124(6) 0.3411(12) 0.054(3) Uani 1 1 d .
H12 H 0.6240 0.4176 0.2714 0.064 Uiso 1 1 calc R
C22 C 0.4905(13) -0.0118(6) 0.7808(13) 0.053(3) Uani 1 1 d .
H22 H 0.4527 -0.0540 0.8016 0.063 Uiso 1 1 calc R

loop_
_atom_site_aniso_label
_atom_site_aniso_U_11
_atom_site_aniso_U_22
_atom_site_aniso_U_33
_atom_site_aniso_U_23
_atom_site_aniso_U_13
_atom_site_aniso_U_12
Re1 0.0247(2) 0.0280(2) 0.0241(2) -0.00268(14) 0.01291(17) -0.00331(14)
C13 0.069(9) 0.054(7) 0.024(6) -0.002(5) 0.002(6) -0.017(6)
O3 0.057(5) 0.029(4) 0.055(5) -0.009(3) 0.021(4) -0.010(3)
O1 0.042(5) 0.055(5) 0.054(5) -0.001(4) 0.031(5) -0.001(3)
N2 0.034(5) 0.038(4) 0.027(4) -0.004(3) 0.023(4) -0.005(3)
O4 0.033(4) 0.032(4) 0.034(4) -0.004(3) 0.017(3) -0.005(3)
O2 0.030(4) 0.067(5) 0.032(5) 0.009(4) 0.004(4) -0.007(3)
C4 0.030(5) 0.025(5) 0.034(6) -0.010(4) 0.014(5) -0.008(4)
C23 0.033(6) 0.035(6) 0.052(7) 0.001(5) 0.014(6) 0.004(4)
N1 0.027(4) 0.028(4) 0.025(4) -0.004(3) 0.011(4) -0.008(3)
N3 0.029(5) 0.038(5) 0.024(4) -0.004(3) 0.007(4) -0.008(3)
C7 0.039(7) 0.034(6) 0.072(9) 0.006(5) 0.026(7) 0.006(4)
C8 0.033(6) 0.027(5) 0.045(6) 0.006(4) 0.012(5) -0.001(4)
C3 0.029(5) 0.038(6) 0.032(5) 0.006(4) 0.018(5) 0.001(4)
C2 0.032(6) 0.041(6) 0.030(6) 0.000(4) 0.014(5) -0.009(4)
C11 0.058(8) 0.045(6) 0.035(6) -0.004(5) 0.026(6) -0.009(5)
C14 0.050(7) 0.050(7) 0.031(6) -0.003(5) 0.005(6) -0.017(5)
C6 0.047(7) 0.041(6) 0.080(10) -0.004(6) 0.045(8) 0.007(5)
C5 0.046(7) 0.046(6) 0.046(7) 0.000(5) 0.031(6) 0.006(5)
C19 0.044(6) 0.037(5) 0.021(5) 0.004(4) 0.005(5) 0.005(4)
C18 0.031(5) 0.023(5) 0.031(5) 0.001(4) 0.003(5) 0.002(4)
C9 0.028(5) 0.029(5) 0.022(5) -0.003(4) 0.009(4) -0.005(4)
C20 0.051(7) 0.055(7) 0.026(6) -0.005(5) 0.011(6) 0.010(5)
C1 0.029(5) 0.035(5) 0.026(5) 0.000(4) 0.015(5) 0.001(4)
O5 0.057(5) 0.036(4) 0.037(4) -0.001(3) 0.027(4) -0.002(3)
C17 0.026(5) 0.038(5) 0.020(5) 0.004(4) 0.009(4) 0.004(4)
C16 0.024(5) 0.057(7) 0.030(6) -0.001(5) 0.002(5) -0.004(4)
C10 0.047(7) 0.036(5) 0.019(5) -0.005(4) 0.011(5) -0.014(4)
C15 0.049(7) 0.034(5) 0.030(6) -0.006(4) 0.013(5) -0.013(4)
C21 0.050(7) 0.044(7) 0.040(7) -0.015(5) 0.000(6) 0.011(5)
C12 0.087(11) 0.048(7) 0.035(7) -0.007(5) 0.032(7) -0.015(6)
C22 0.056(8) 0.033(6) 0.072(9) -0.012(5) 0.022(7) 0.000(5)

loop_
_atom_type_symbol
_atom_type_description
_atom_type_scat_dispersion_real
_atom_type_scat_dispersion_imag
_atom_type_scat_source
C C 0.0033 0.0016 'International Tables Vol C Tables 4.2.6.8 and 6.1.1.4'
H H 0.0000 0.0000 'International Tables Vol C Tables 4.2.6.8 and 6.1.1.4'
N N 0.0061 0.0033 'International Tables Vol C Tables 4.2.6.8 and 6.1.1.4'
O O 0.0106 0.0060 'International Tables Vol C Tables 4.2.6.8 and 6.1.1.4'
Re Re -1.0185 7.2310 'International Tables Vol C Tables 4.2.6.8 and 6.1.1.4'

loop_
_geom_angle_atom_site_label_1
_geom_angle_atom_site_label_2
_geom_angle_atom_site_label_3
_geom_angle
O4 Re1 N1 77.5(2)
C3 Re1 O4 172.1(3)
C3 Re1 N1 96.3(3)
C3 Re1 C2 90.3(4)
C3 Re1 C9 92.8(4)
C3 Re1 C1 90.4(4)
C2 Re1 O4 95.0(3)
C2 Re1 N1 93.1(3)
C2 Re1 C9 167.9(4)
C9 Re1 O4 80.8(3)
C9 Re1 N1 75.0(3)
C1 Re1 O4 95.5(3)
C1 Re1 N1 172.5(3)
C1 Re1 C2 90.3(4)
C1 Re1 C9 101.4(4)
C14 C13 C12 120.2(12)
C9 N2 C4 119.5(8)
C9 N2 C10 110.2(8)
C10 N2 C4 130.2(8)
C17 O4 Re1 126.2(6)
N1 C4 N2 113.6(8)
N1 C4 C5 121.6(10)
C5 C4 N2 124.8(9)
C18 C23 C22 121.7(10)
C4 N1 Re1 117.1(7)
C4 N1 C8 119.0(8)
C8 N1 Re1 123.4(6)
C9 N3 C16 125.3(8)
C9 N3 C15 111.0(8)
C15 N3 C16 123.7(9)
C6 C7 C8 118.5(11)
N1 C8 C7 121.3(10)
O3 C3 Re1 179.4(8)
O2 C2 Re1 176.0(8)
C12 C11 C10 114.8(11)
C15 C14 C13 117.4(12)
C5 C6 C7 120.5(10)
C6 C5 C4 119.0(10)
C20 C19 C18 120.0(9)
C23 C18 C19 118.8(9)
C23 C18 C17 121.1(9)
C19 C18 C17 120.1(8)
N2 C9 Re1 113.9(7)
N3 C9 Re1 139.3(6)
N3 C9 N2 106.8(8)
C21 C20 C19 120.2(10)
O1 C1 Re1 179.2(9)
O4 C17 C18 114.5(8)
O5 C17 O4 126.6(9)
O5 C17 C18 118.8(8)
N2 C10 C11 134.0(10)
C15 C10 N2 105.1(8)
C15 C10 C11 120.9(10)
C14 C15 N3 130.3(10)
C14 C15 C10 122.9(9)
C10 C15 N3 106.8(9)
C20 C21 C22 120.3(10)
C11 C12 C13 123.8(10)
C23 C22 C21 119.0(10)

loop_
_geom_bond_atom_site_label_1
_geom_bond_atom_site_label_2
_geom_bond_distance
Re1 O4 2.152(6)
Re1 N1 2.178(7)
Re1 C3 1.900(10)
Re1 C2 1.956(11)
Re1 C9 2.150(9)
Re1 C1 1.924(9)
C13 C14 1.372(15)
C13 C12 1.393(19)
O3 C3 1.156(11)
O1 C1 1.147(12)
N2 C4 1.411(14)
N2 C9 1.380(11)
N2 C10 1.398(12)
O4 C17 1.246(10)
O2 C2 1.148(12)
C4 N1 1.346(13)
C4 C5 1.385(13)
C23 C18 1.377(13)
C23 C22 1.380(14)
N1 C8 1.360(13)
N3 C9 1.311(13)
N3 C16 1.476(12)
N3 C15 1.405(12)
C7 C8 1.391(14)
C7 C6 1.373(17)
C11 C10 1.406(13)
C11 C12 1.391(17)
C14 C15 1.371(16)
C6 C5 1.368(17)
C19 C18 1.399(13)
C19 C20 1.391(14)
C18 C17 1.509(12)
C20 C21 1.372(16)
O5 C17 1.233(11)
C10 C15 1.388(15)
C21 C22 1.396(16)
